data_7054135
loop_
_publ_author_name
'Constable, Edwin C.'
'Zhang, Guoqi'
'Housecroft, Catherine E.'
'Neuburger, Markus'
'Schaffner, Silvia'
'Woggon, Wolf-D.'
'Zampese, Jennifer A.'

_publ_section_title
;
 Enantioselective catalysts for the Henry reaction: fine-tuning the
 catalytic components
;
_journal_issue 10
_journal_name_full 'New Journal of Chemistry'
_journal_page_first 2166
_journal_paper_doi 10.1039/b9nj00243j
_journal_volume 33
_journal_year 2009
_chemical_formula_moiety 'C8 H20 N, Cu2 I3'
_chemical_formula_sum 'C8 H20 Cu2 I3 N'
_chemical_formula_weight 638.06
_space_group_IT_number 14
_symmetry_cell_setting monoclinic
_symmetry_space_group_name_Hall '-P 2yn'
_symmetry_space_group_name_H-M 'P 1 21/n 1'
_atom_sites_solution_hydrogens geom
_atom_sites_solution_primary direct
_audit_creation_date 09-05-28
_audit_creation_method CRYSTALS_ver_12.86
_cell_angle_alpha 90
_cell_angle_beta 95.4620(10)
_cell_angle_gamma 90
_cell_formula_units_Z 4
_cell_length_a 8.4552(2)
_cell_length_b 17.3368(4)
_cell_length_c 10.8328(2)
_cell_measurement_reflns_used 9457
_cell_measurement_temperature 123
_cell_measurement_theta_max 36
_cell_measurement_theta_min 3
_cell_volume 1580.73(6)
_computing_cell_refinement 'Apex2 (Bruker AXS, 2006)'
_computing_data_collection 'Apex2 (Bruker AXS, 2006)'
_computing_data_reduction 'Apex2 (Bruker AXS, 2006)'
_computing_molecular_graphics 'CAMERON (Watkin et al., 1996)'
_computing_publication_material 'CRYSTALS (Betteridge et al., 2003)'
_computing_structure_refinement 'CRYSTALS (Betteridge et al., 2003)'
_computing_structure_solution 'SIR92 (Altomare et al., 1994)'
_diffrn_ambient_temperature 123
_diffrn_measured_fraction_theta_full 0.998
_diffrn_measured_fraction_theta_max 0.998
_diffrn_measurement_device 'Bruker Kappa Apex2'
_diffrn_measurement_device_type Area
_diffrn_measurement_method '\f & \w scans'
_diffrn_radiation_monochromator graphite
_diffrn_radiation_type 'Mo K\a'
_diffrn_radiation_wavelength 0.71073
_diffrn_reflns_av_R_equivalents 0.032
_diffrn_reflns_limit_h_max 14
_diffrn_reflns_limit_h_min -14
_diffrn_reflns_limit_k_max 28
_diffrn_reflns_limit_k_min -28
_diffrn_reflns_limit_l_max 18
_diffrn_reflns_limit_l_min -18
_diffrn_reflns_number 69573
_diffrn_reflns_theta_full 36.386
_diffrn_reflns_theta_max 36.386
_diffrn_reflns_theta_min 2.224
_diffrn_standards_number 0
_exptl_absorpt_coefficient_mu 8.521
_exptl_absorpt_correction_T_max 0.84
_exptl_absorpt_correction_T_min 0.18
_exptl_absorpt_correction_type multi-scan
_exptl_absorpt_process_details 'Apex2 (Bruker AXS, 2006)'
_exptl_crystal_colour colourless
_exptl_crystal_density_diffrn 2.681
_exptl_crystal_density_method 'not measured'
_exptl_crystal_description plate
_exptl_crystal_F_000 1168
_exptl_crystal_size_max 0.42
_exptl_crystal_size_mid 0.19
_exptl_crystal_size_min 0.02
_refine_diff_density_max 1.50
_refine_diff_density_min -1.55
_refine_ls_extinction_method None
_refine_ls_goodness_of_fit_ref 1.0936
_refine_ls_hydrogen_treatment constr
_refine_ls_matrix_type full
_refine_ls_number_parameters 127
_refine_ls_number_reflns 5956
_refine_ls_number_restraints 0
_refine_ls_R_factor_all 0.0271
_refine_ls_R_factor_gt 0.0178
_refine_ls_shift/su_max 0.004802
_refine_ls_structure_factor_coef F
_refine_ls_weighting_details
;
Method, part 1, Chebychev polynomial, (Watkin, 1994, Prince, 1982)
[weight] = 1.0/[A~0~*T~0~(x)+A~1~*T~1~(x) ... +A~n-1~]*T~n-1~(x)]
where A~i~ are the Chebychev coefficients listed below and x= Fcalc/Fmax
Method = Robust Weighting (Prince, 1982)
W = [weight] * [1-(deltaF/6*sigmaF)^2^]^2^
A~i~ are:
0.846E-01 0.389E-01 0.295E-01
;
_refine_ls_weighting_scheme calc
_refine_ls_wR_factor_all 0.0276
_refine_ls_wR_factor_gt 0.0167
_refine_ls_wR_factor_ref 0.0162
_reflns_limit_h_max 14
_reflns_limit_h_min -14
_reflns_limit_k_max 28
_reflns_limit_k_min 0
_reflns_limit_l_max 18
_reflns_limit_l_min 0
_reflns_number_gt 6302
_reflns_number_total 7681
_reflns_threshold_expression I>2.0\s(I)
_oxford_diffrn_Wilson_B_factor 1.18
_oxford_diffrn_Wilson_scale 314.76
_oxford_refine_ls_r_factor_ref 0.0165
_oxford_refine_ls_scale 0.05828(2)
_oxford_reflns_number_all 7668
_oxford_reflns_threshold_expression_ref I>3.0\s(I)
_oxford_structure_analysis_title 'gq71_2_123k_0m in P2(1)/n'
_cod_data_source_file b9nj00243j.txt
_cod_data_source_block gq71_2_123k
_cod_depositor_comments
;
The following automatic conversions were performed:

'_symmetry_cell_setting' value 'Monoclinic' changed to 'monoclinic'
according to
/usr/data/users/saulius/automatic-downloads/retrospective/RSC/lib/dictionaries/cif_core.dic
dictionary named 'cif_core.dic' version 2.4.2 from
2011-04-26.

'_exptl_absorpt_correction_type' value 'Multi-scan'
changed to 'multi-scan' according to
/usr/data/users/saulius/automatic-downloads/retrospective/RSC/lib/dictionaries/cif_core.dic
dictionary named 'cif_core.dic' version 2.4.2 from 2011-04-26.

Automatic conversion script
Id: cif_fix_values 2281 2013-09-26 08:29:07Z andrius 
;
_cod_original_sg_symbol_H-M 'P 21/n '
_cod_original_formula_sum 'C8 H20 Cu2 I3 N1'
_cod_database_code 7054135

loop_
_symmetry_equiv_pos_as_xyz
x,y,z
-x,-y,-z
-x+1/2,y+1/2,-z+1/2
x+1/2,-y+1/2,z+1/2

loop_
_atom_site_label
_atom_site_type_symbol
_atom_site_fract_x
_atom_site_fract_y
_atom_site_fract_z
_atom_site_U_iso_or_equiv
_atom_site_occupancy
_atom_site_adp_type
_atom_site_refinement_flags_posn
I1 I 0.633408(11) 0.612808(6) -0.023408(10) 0.0145 1.0000 Uani .
I2 I 0.783660(13) 0.471027(6) 0.279823(10) 0.0161 1.0000 Uani .
I3 I 0.852140(12) 0.398572(6) -0.081596(10) 0.0151 1.0000 Uani .
Cu1 Cu 0.62337(3) 0.463548(16) 0.05518(3) 0.0235 1.0000 Uani .
Cu2 Cu 0.89188(3) 0.523793(16) 0.07144(3) 0.0230 1.0000 Uani .
C1 C 0.87501(19) 0.70795(10) 0.40977(16) 0.0163 1.0000 Uani .
C2 C 1.0407(2) 0.67321(11) 0.41754(19) 0.0206 1.0000 Uani .
C3 C 0.8128(2) 0.61603(11) 0.58196(16) 0.0181 1.0000 Uani .
C4 C 0.6984(3) 0.55319(13) 0.6165(2) 0.0267 1.0000 Uani .
C5 C 0.8411(3) 0.67768(13) 0.68097(18) 0.0250 1.0000 Uani .
C6 C 0.8225(3) 0.73159(12) 0.27682(19) 0.0251 1.0000 Uani .
C7 C 0.4799(2) 0.64603(13) 0.3517(2) 0.0270 1.0000 Uani .
C8 C 0.5907(2) 0.68453(12) 0.45074(19) 0.0220 1.0000 Uani .
N9 N 0.75676(16) 0.65094(8) 0.45592(13) 0.0145 1.0000 Uani .
H11 H 0.8750 0.7529 0.4637 0.0200 1.0000 Uiso R
H23 H 1.0841 0.6658 0.5016 0.0313 1.0000 Uiso R
H21 H 1.1080 0.7083 0.3780 0.0323 1.0000 Uiso R
H22 H 1.0378 0.6248 0.3753 0.0315 1.0000 Uiso R
H31 H 0.9124 0.5909 0.5716 0.0214 1.0000 Uiso R
H43 H 0.6757 0.5190 0.5478 0.0416 1.0000 Uiso R
H41 H 0.7485 0.5255 0.6859 0.0421 1.0000 Uiso R
H42 H 0.6013 0.5762 0.6383 0.0412 1.0000 Uiso R
H51 H 0.9200 0.7137 0.6606 0.0374 1.0000 Uiso R
H52 H 0.8773 0.6540 0.7581 0.0375 1.0000 Uiso R
H53 H 0.7450 0.7047 0.6915 0.0374 1.0000 Uiso R
H62 H 0.7193 0.7546 0.2709 0.0376 1.0000 Uiso R
H63 H 0.8962 0.7687 0.2502 0.0379 1.0000 Uiso R
H61 H 0.8202 0.6874 0.2225 0.0381 1.0000 Uiso R
H73 H 0.3770 0.6692 0.3517 0.0400 1.0000 Uiso R
H71 H 0.5166 0.6523 0.2710 0.0400 1.0000 Uiso R
H72 H 0.4701 0.5929 0.3691 0.0397 1.0000 Uiso R
H81 H 0.5954 0.7389 0.4348 0.0268 1.0000 Uiso R
H82 H 0.5526 0.6760 0.5295 0.0270 1.0000 Uiso R
H91 H 0.7517 0.6117 0.4024 0.0220 1.0000 Uiso R

loop_
_atom_site_aniso_label
_atom_site_aniso_U_11
_atom_site_aniso_U_22
_atom_site_aniso_U_33
_atom_site_aniso_U_23
_atom_site_aniso_U_13
_atom_site_aniso_U_12
I1 0.01092(4) 0.01313(4) 0.01919(4) 0.00218(3) -0.00033(3) 0.00003(3)
I2 0.01709(4) 0.01777(5) 0.01308(4) 0.00022(3) -0.00067(3) 0.00044(3)
I3 0.01223(4) 0.01434(4) 0.01896(4) -0.00456(3) 0.00339(3) -0.00236(3)
Cu1 0.01388(9) 0.02693(12) 0.02838(12) 0.00373(9) -0.00413(8) -0.00553(8)
Cu2 0.01531(9) 0.02747(12) 0.02684(11) -0.00485(9) 0.00536(8) -0.00745(8)
C1 0.0151(6) 0.0148(6) 0.0191(7) -0.0018(5) 0.0016(5) -0.0030(5)
C2 0.0159(7) 0.0211(8) 0.0257(8) -0.0010(6) 0.0061(6) -0.0016(6)
C3 0.0193(7) 0.0194(7) 0.0155(7) 0.0007(6) 0.0014(5) -0.0014(6)
C4 0.0345(10) 0.0259(9) 0.0213(8) 0.0012(7) 0.0104(7) -0.0093(8)
C5 0.0287(9) 0.0292(9) 0.0172(7) -0.0050(7) 0.0022(6) -0.0056(7)
C6 0.0278(9) 0.0243(9) 0.0225(8) 0.0053(7) -0.0013(7) -0.0041(7)
C7 0.0149(7) 0.0276(9) 0.0368(11) -0.0002(8) -0.0054(7) -0.0021(6)
C8 0.0131(6) 0.0240(8) 0.0289(9) -0.0044(7) 0.0016(6) 0.0020(6)
N9 0.0122(5) 0.0154(6) 0.0157(6) -0.0026(4) 0.0003(4) -0.0012(4)

loop_
_atom_type_symbol
_atom_type_scat_dispersion_real
_atom_type_scat_dispersion_imag
_atom_type_scat_Cromer_Mann_a1
_atom_type_scat_Cromer_Mann_b1
_atom_type_scat_Cromer_Mann_a2
_atom_type_scat_Cromer_Mann_b2
_atom_type_scat_Cromer_Mann_a3
_atom_type_scat_Cromer_Mann_b3
_atom_type_scat_Cromer_Mann_a4
_atom_type_scat_Cromer_Mann_b4
_atom_type_scat_Cromer_Mann_c
_atom_type_scat_source
C 0.0033 0.0016 2.3100 20.8439 1.0200 10.2075 1.5886 0.5687 0.8650 51.6512 0.2156 'International Tables Vol C 4.2.6.8 and 6.1.1.4'
H 0.0000 0.0000 0.4930 10.5109 0.3229 26.1257 0.1402 3.1424 0.0408 57.7998 0.0030 'International Tables Vol C 4.2.6.8 and 6.1.1.4'
N 0.0061 0.0033 12.2126 0.0057 3.1322 9.8933 2.0125 28.9975 1.1663 0.5826 -11.5290 'International Tables Vol C 4.2.6.8 and 6.1.1.4'
Cu 0.3201 1.2651 13.3380 3.5828 7.1676 0.2470 5.6158 11.3966 1.6735 64.8126 1.1910 'International Tables Vol C 4.2.6.8 and 6.1.1.4'
I -0.4742 1.8119 20.1472 4.3470 18.9949 0.3814 7.5138 27.7660 2.2735 66.8776 4.0712 'International Tables Vol C 4.2.6.8 and 6.1.1.4'

loop_
_geom_angle_atom_site_label_1
_geom_angle_site_symmetry_1
_geom_angle_atom_site_label_2
_geom_angle_atom_site_label_3
_geom_angle_site_symmetry_3
_geom_angle
_geom_angle_publ_flag
Cu1 2_665 I1 Cu1 . 59.733(10) yes
Cu1 2_665 I1 Cu2 . 113.038(9) yes
Cu1 . I1 Cu2 . 53.630(7) yes
Cu1 . I2 Cu2 . 55.476(8) yes
Cu2 2_765 I3 Cu1 . 113.237(9) yes
Cu2 2_765 I3 Cu2 . 59.878(10) yes
Cu1 . I3 Cu2 . 53.649(7) yes
I3 . Cu1 I1 . 100.015(9) yes
I3 . Cu1 I2 . 100.740(9) yes
I1 . Cu1 I2 . 102.117(9) yes
I3 . Cu1 I1 2_665 110.211(10) yes
I1 . Cu1 I1 2_665 120.267(10) yes
I2 . Cu1 I1 2_665 120.110(11) yes
I3 . Cu1 Cu1 2_665 120.949(16) yes
I1 . Cu1 Cu1 2_665 56.542(10) yes
I2 . Cu1 Cu1 2_665 134.629(18) yes
I1 2_665 Cu1 Cu1 2_665 63.725(9) yes
I3 . Cu1 Cu2 . 62.122(9) yes
I1 . Cu1 Cu2 . 64.466(9) yes
I2 . Cu1 Cu2 . 62.319(9) yes
I1 2_665 Cu1 Cu2 . 172.202(15) yes
Cu1 2_665 Cu1 Cu2 . 120.632(17) yes
I1 . Cu2 I3 . 99.741(9) yes
I1 . Cu2 I2 . 100.425(9) yes
I3 . Cu2 I2 . 102.004(9) yes
I1 . Cu2 I3 2_765 110.907(11) yes
I3 . Cu2 I3 2_765 120.122(10) yes
I2 . Cu2 I3 2_765 120.165(11) yes
I1 . Cu2 Cu2 2_765 121.279(16) yes
I3 . Cu2 Cu2 2_765 56.471(10) yes
I2 . Cu2 Cu2 2_765 134.407(18) yes
I3 2_765 Cu2 Cu2 2_765 63.651(9) yes
I1 . Cu2 Cu1 . 61.904(9) yes
I3 . Cu2 Cu1 . 64.229(9) yes
I2 . Cu2 Cu1 . 62.205(9) yes
I3 2_765 Cu2 Cu1 . 172.706(15) yes
Cu2 2_765 Cu2 Cu1 . 120.366(16) yes
C2 . C1 C6 . 110.08(16) yes
C2 . C1 N9 . 110.79(14) yes
C6 . C1 N9 . 110.10(14) yes
C2 . C1 H11 . 109.6 no
C6 . C1 H11 . 109.6 no
N9 . C1 H11 . 106.5 no
C1 . C2 H23 . 111.9 no
C1 . C2 H21 . 107.8 no
H23 . C2 H21 . 108.6 no
C1 . C2 H22 . 109.9 no
H23 . C2 H22 . 109.2 no
H21 . C2 H22 . 109.4 no
C4 . C3 C5 . 112.98(16) yes
C4 . C3 N9 . 110.62(15) yes
C5 . C3 N9 . 111.56(15) yes
C4 . C3 H31 . 106.7 no
C5 . C3 H31 . 108.7 no
N9 . C3 H31 . 106.0 no
C3 . C4 H43 . 109.7 no
C3 . C4 H41 . 107.9 no
H43 . C4 H41 . 109.9 no
C3 . C4 H42 . 109.8 no
H43 . C4 H42 . 109.6 no
H41 . C4 H42 . 109.9 no
C3 . C5 H51 . 111.3 no
C3 . C5 H52 . 109.3 no
H51 . C5 H52 . 108.1 no
C3 . C5 H53 . 110.6 no
H51 . C5 H53 . 109.2 no
H52 . C5 H53 . 108.2 no
C1 . C6 H62 . 111.0 no
C1 . C6 H63 . 109.0 no
H62 . C6 H63 . 108.4 no
C1 . C6 H61 . 110.5 no
H62 . C6 H61 . 109.0 no
H63 . C6 H61 . 108.9 no
C8 . C7 H73 . 108.4 no
C8 . C7 H71 . 111.3 no
H73 . C7 H71 . 109.0 no
C8 . C7 H72 . 110.4 no
H73 . C7 H72 . 108.2 no
H71 . C7 H72 . 109.5 no
C7 . C8 N9 . 111.46(16) yes
C7 . C8 H81 . 109.8 no
N9 . C8 H81 . 109.2 no
C7 . C8 H82 . 109.2 no
N9 . C8 H82 . 107.3 no
H81 . C8 H82 . 109.8 no
C3 . N9 C1 . 113.15(13) yes
C3 . N9 C8 . 113.12(14) yes
C1 . N9 C8 . 111.90(14) yes
C3 . N9 H91 . 105.7 no
C1 . N9 H91 . 105.9 no
C8 . N9 H91 . 106.4 no

loop_
_geom_bond_atom_site_label_1
_geom_bond_atom_site_label_2
_geom_bond_site_symmetry_2
_geom_bond_distance
_geom_bond_publ_flag
I1 Cu1 2_665 2.5382(3) yes
I1 Cu1 . 2.7280(3) yes
I1 Cu2 . 2.7903(3) yes
I2 Cu1 . 2.6736(3) yes
I2 Cu2 . 2.6764(3) yes
I3 Cu2 2_765 2.5422(3) yes
I3 Cu1 . 2.7841(3) yes
I3 Cu2 . 2.7328(3) yes
Cu1 Cu1 2_665 2.6276(5) yes
Cu1 Cu2 . 2.4900(3) yes
Cu2 Cu2 2_765 2.6378(5) yes
C1 C2 . 1.520(2) yes
C1 C6 . 1.522(3) yes
C1 N9 . 1.524(2) yes
C1 H11 . 0.974 no
C2 H23 . 0.957 no
C2 H21 . 0.961 no
C2 H22 . 0.954 no
C3 C4 . 1.527(3) yes
C3 C5 . 1.517(3) yes
C3 N9 . 1.527(2) yes
C3 H31 . 0.964 no
C4 H43 . 0.957 no
C4 H41 . 0.956 no
C4 H42 . 0.962 no
C5 H51 . 0.955 no
C5 H52 . 0.955 no
C5 H53 . 0.954 no
C6 H62 . 0.956 no
C6 H63 . 0.958 no
C6 H61 . 0.965 no
C7 C8 . 1.511(3) yes
C7 H73 . 0.958 no
C7 H71 . 0.961 no
C7 H72 . 0.946 no
C8 N9 . 1.517(2) yes
C8 H81 . 0.960 no
C8 H82 . 0.951 no
N9 H91 . 0.892 no
